data_7238374
loop_
_publ_author_name
'Trapp, Nils'
'Scherer, Harald'
'Hayes, Stuart A.'
'Berger, Raphael J. F.'
'K\"utt, Agnes'
'Mitzel, Norbert W.'
'Saame, Jaan'
'Krossing, Ingo'

_publ_section_title
;
 The perfluorinated alcohols (F5C6)(F3C)2COH and (F5C6)(F10C5)COH:
 synthesis, theoretical and acidity studies, spectroscopy and structures
 in the solid state and the gas phase.
;
_journal_issue 13
_journal_name_full 'Physical chemistry chemical physics : PCCP'
_journal_page_first 6184
_journal_page_last 6191
_journal_paper_doi 10.1039/c0cp02596h
_journal_volume 13
_journal_year 2011
_chemical_formula_moiety 'C12 H F15 O'
_chemical_formula_sum 'C12 H F15 O'
_chemical_formula_weight 446.13
_chemical_melting_point 324
_chemical_name_common 1-Pentafluorophenyl-2,2,3,3,4,4,5,5,6,6-decafluorocylohexanol
_chemical_name_systematic
;
1-Pentafluorophenyl-2,2,3,3,4,4,5,5,6,6-decafluorocylohexanol
;
_space_group_IT_number 14
_space_group_name_Hall '-P 2ybc'
_space_group_name_H-M_alt 'P 1 21/c 1'
_symmetry_cell_setting monoclinic
_symmetry_space_group_name_Hall '-P 2ybc'
_symmetry_space_group_name_H-M 'P 1 21/c 1'
_atom_sites_solution_hydrogens geom
_atom_sites_solution_primary direct
_atom_sites_solution_secondary difmap
_audit_creation_method SHELXL-97
_audit_update_record
;
2009-09-21 # Formatted by publCIF
;
_cell_angle_alpha 90.00
_cell_angle_beta 113.85(2)
_cell_angle_gamma 90.00
_cell_formula_units_Z 8
_cell_length_a 12.051(2)
_cell_length_b 15.155(3)
_cell_length_c 15.989(6)
_cell_measurement_reflns_used 1000
_cell_measurement_temperature 110(2)
_cell_measurement_theta_max 27.46
_cell_measurement_theta_min 3.03
_cell_volume 2670.8(13)
_computing_cell_refinement 'CrystalClear (Rigaku, 2007)'
_computing_data_collection 'CrystalClear (Rigaku, 2007)'
_computing_data_reduction 'CrystalClear/FS-PROCESS (Rigaku, 2007)'
_computing_structure_refinement 'SHELXL-97 (Sheldrick, 2008)'
_computing_structure_solution 'SHELXS-97 (Sheldrick, 2008)'
_diffrn_ambient_temperature 110(2)
_diffrn_detector_area_resol_mean 10
_diffrn_measured_fraction_theta_full 0.986
_diffrn_measured_fraction_theta_max 0.986
_diffrn_measurement_device_type 'Rigaku R-AXIS Spider area detector'
_diffrn_measurement_method 'omega scans'
_diffrn_radiation_monochromator graphite
_diffrn_radiation_source 'fine-focus sealed tube'
_diffrn_radiation_type MoK\a
_diffrn_radiation_wavelength 0.71073
_diffrn_reflns_av_R_equivalents 0.0642
_diffrn_reflns_av_sigmaI/netI 0.0469
_diffrn_reflns_limit_h_max 15
_diffrn_reflns_limit_h_min -13
_diffrn_reflns_limit_k_max 19
_diffrn_reflns_limit_k_min -19
_diffrn_reflns_limit_l_max 20
_diffrn_reflns_limit_l_min -20
_diffrn_reflns_number 31176
_diffrn_reflns_theta_full 27.46
_diffrn_reflns_theta_max 27.46
_diffrn_reflns_theta_min 3.03
_exptl_absorpt_coefficient_mu 0.283
_exptl_absorpt_correction_T_max 1.000
_exptl_absorpt_correction_T_min 0.937
_exptl_absorpt_correction_type empirical
_exptl_absorpt_process_details 'FS-PROCESS, March 2001, T. Higashi'
_exptl_crystal_colour colorless
_exptl_crystal_density_diffrn 2.219
_exptl_crystal_density_method 'not measured'
_exptl_crystal_description needles
_exptl_crystal_F_000 1728
_exptl_crystal_size_max 0.18
_exptl_crystal_size_mid 0.08
_exptl_crystal_size_min 0.08
_refine_diff_density_max 0.448
_refine_diff_density_min -0.339
_refine_diff_density_rms 0.075
_refine_ls_extinction_coef none
_refine_ls_extinction_method none
_refine_ls_goodness_of_fit_ref 1.039
_refine_ls_hydrogen_treatment refxyz
_refine_ls_matrix_type full
_refine_ls_number_parameters 505
_refine_ls_number_reflns 6035
_refine_ls_number_restraints 0
_refine_ls_restrained_S_all 1.039
_refine_ls_R_factor_all 0.0666
_refine_ls_R_factor_gt 0.0476
_refine_ls_shift/su_max 0.000
_refine_ls_shift/su_mean 0.000
_refine_ls_structure_factor_coef Fsqd
_refine_ls_weighting_details 'calc w=1/[\s^2^(Fo^2^)+(0.0529P)^2^+2.2107P] where P=(Fo^2^+2Fc^2^)/3'
_refine_ls_weighting_scheme calc
_refine_ls_wR_factor_gt 0.1112
_refine_ls_wR_factor_ref 0.1212
_reflns_number_gt 4592
_reflns_number_total 6035
_reflns_threshold_expression >2sigma(I)
_cod_data_source_file c0cp02596h.txt
_cod_data_source_block p21c
_cod_original_cell_volume 2670.8(12)
_cod_original_sg_symbol_H-M 'P 21 /c'
_cod_database_code 7238374

loop_
_symmetry_equiv_pos_as_xyz
'x, y, z'
'-x, y+1/2, -z+1/2'
'-x, -y, -z'
'x, -y-1/2, z-1/2'

loop_
_atom_site_label
_atom_site_type_symbol
_atom_site_fract_x
_atom_site_fract_y
_atom_site_fract_z
_atom_site_U_iso_or_equiv
_atom_site_adp_type
_atom_site_occupancy
_atom_site_symmetry_multiplicity
_atom_site_calc_flag
_atom_site_refinement_flags
F1A F 0.48624(12) 0.58422(9) 0.04746(10) 0.0266(3) Uani 1 1 d .
F2A F 0.43103(13) 0.70622(10) -0.07637(10) 0.0316(4) Uani 1 1 d .
F3A F 0.60239(14) 0.81336(10) -0.09194(11) 0.0327(4) Uani 1 1 d .
F4A F 0.83968(14) 0.78951(10) 0.02364(12) 0.0372(4) Uani 1 1 d .
F5A F 0.90471(13) 0.66716(10) 0.14891(11) 0.0317(4) Uani 1 1 d .
F6A F 0.88101(13) 0.63295(10) 0.29331(10) 0.0290(3) Uani 1 1 d .
F7A F 0.69720(13) 0.63045(10) 0.28778(10) 0.0285(3) Uani 1 1 d .
F8A F 0.88698(14) 0.55031(11) 0.43567(10) 0.0357(4) Uani 1 1 d .
F9A F 0.72750(13) 0.47086(11) 0.36044(10) 0.0319(4) Uani 1 1 d .
F10A F 1.01540(13) 0.47480(10) 0.35672(10) 0.0315(4) Uani 1 1 d .
F11A F 0.92450(14) 0.37328(10) 0.40309(11) 0.0335(4) Uani 1 1 d .
F12A F 0.94068(13) 0.34691(10) 0.23480(11) 0.0324(4) Uani 1 1 d .
F13A F 0.76179(13) 0.34437(9) 0.23735(11) 0.0293(3) Uani 1 1 d .
F14A F 0.91758(13) 0.50361(10) 0.16784(10) 0.0280(3) Uani 1 1 d .
F15A F 0.75534(13) 0.42827(10) 0.08771(10) 0.0270(3) Uani 1 1 d .
O1A O 0.62997(14) 0.49088(11) 0.17391(11) 0.0215(4) Uani 1 1 d .
H1A H 0.5860 0.5210 0.1880 0.032 Uiso 1 1 d R
C1A C 0.7007(2) 0.61511(15) 0.10679(16) 0.0196(5) Uani 1 1 d .
C2A C 0.5810(2) 0.63078(16) 0.04587(16) 0.0210(5) Uani 1 1 d .
C3A C 0.5482(2) 0.69547(16) -0.02085(16) 0.0223(5) Uani 1 1 d .
C4A C 0.6345(2) 0.74911(16) -0.02912(17) 0.0238(5) Uani 1 1 d .
C5A C 0.7539(2) 0.73696(16) 0.02912(18) 0.0250(5) Uani 1 1 d .
C6A C 0.7860(2) 0.67162(17) 0.09540(17) 0.0242(5) Uani 1 1 d .
C7A C 0.7304(2) 0.54131(15) 0.18027(16) 0.0193(5) Uani 1 1 d .
C8A C 0.7854(2) 0.58041(16) 0.27855(17) 0.0219(5) Uani 1 1 d .
C9A C 0.8255(2) 0.50982(18) 0.35514(16) 0.0254(5) Uani 1 1 d .
C10A C 0.9068(2) 0.43832(17) 0.34159(17) 0.0267(5) Uani 1 1 d .
C11A C 0.8547(2) 0.39783(16) 0.24469(17) 0.0234(5) Uani 1 1 d .
C12A C 0.8152(2) 0.46933(16) 0.16860(16) 0.0209(5) Uani 1 1 d .
F1B F 0.05543(13) 0.58552(10) 0.06063(10) 0.0278(3) Uani 1 1 d .
F2B F -0.02413(13) 0.70207(10) -0.07092(11) 0.0317(4) Uani 1 1 d .
F3B F 0.12492(14) 0.82868(10) -0.08926(11) 0.0341(4) Uani 1 1 d .
F4B F 0.36067(13) 0.83514(10) 0.03346(11) 0.0322(4) Uani 1 1 d .
F5B F 0.44794(13) 0.72115(9) 0.16586(10) 0.0288(3) Uani 1 1 d .
F6B F 0.31228(13) 0.65703(9) 0.31201(10) 0.0272(3) Uani 1 1 d .
F7B F 0.15265(12) 0.57480(10) 0.24041(10) 0.0255(3) Uani 1 1 d .
F8B F 0.44554(13) 0.52084(10) 0.39664(10) 0.0296(3) Uani 1 1 d .
F9B F 0.26918(14) 0.51071(10) 0.40392(10) 0.0311(4) Uani 1 1 d .
F10B F 0.37490(15) 0.35478(10) 0.37528(11) 0.0346(4) Uani 1 1 d .
F11B F 0.19257(13) 0.38949(10) 0.27710(11) 0.0323(4) Uani 1 1 d .
F12B F 0.31291(14) 0.32151(9) 0.18903(11) 0.0305(3) Uani 1 1 d .
F13B F 0.47310(13) 0.40094(10) 0.26215(10) 0.0284(3) Uani 1 1 d .
F14B F 0.17937(13) 0.45315(9) 0.10905(10) 0.0286(3) Uani 1 1 d .
F15B F 0.35042(14) 0.46571(9) 0.09495(10) 0.0278(3) Uani 1 1 d .
O1B O 0.44565(14) 0.57281(11) 0.23301(11) 0.0215(4) Uani 1 1 d .
H1B H 0.4590 0.6129 0.2609 0.032 Uiso 1 1 d R
C1B C 0.2594(2) 0.64069(15) 0.11882(16) 0.0193(5) Uani 1 1 d .
C2B C 0.1375(2) 0.64303(16) 0.05663(17) 0.0210(5) Uani 1 1 d .
C3B C 0.0928(2) 0.70471(16) -0.01298(17) 0.0225(5) Uani 1 1 d .
C4B C 0.1671(2) 0.76903(16) -0.02282(17) 0.0236(5) Uani 1 1 d .
C5B C 0.2863(2) 0.77172(16) 0.03947(18) 0.0245(5) Uani 1 1 d .
C6B C 0.3304(2) 0.70935(16) 0.10816(17) 0.0221(5) Uani 1 1 d .
C7B C 0.3172(2) 0.56887(15) 0.19301(16) 0.0185(5) Uani 1 1 d .
C8B C 0.2746(2) 0.57744(15) 0.27205(17) 0.0208(5) Uani 1 1 d .
C9B C 0.3269(2) 0.50554(17) 0.34750(16) 0.0221(5) Uani 1 1 d .
C10B C 0.3109(2) 0.41141(17) 0.30799(18) 0.0256(5) Uani 1 1 d .
C11B C 0.3512(2) 0.40085(16) 0.22865(18) 0.0231(5) Uani 1 1 d .
C12B C 0.2971(2) 0.47324(15) 0.15447(16) 0.0197(5) Uani 1 1 d .

loop_
_atom_site_aniso_label
_atom_site_aniso_U_11
_atom_site_aniso_U_22
_atom_site_aniso_U_33
_atom_site_aniso_U_23
_atom_site_aniso_U_13
_atom_site_aniso_U_12
F1A 0.0219(7) 0.0256(8) 0.0305(8) 0.0050(6) 0.0086(6) -0.0023(6)
F2A 0.0285(8) 0.0305(8) 0.0296(8) 0.0058(6) 0.0053(6) 0.0028(6)
F3A 0.0462(9) 0.0232(8) 0.0347(9) 0.0117(6) 0.0226(7) 0.0066(7)
F4A 0.0375(9) 0.0296(9) 0.0531(11) 0.0056(7) 0.0273(8) -0.0072(7)
F5A 0.0208(7) 0.0331(9) 0.0397(9) 0.0032(7) 0.0108(7) -0.0026(6)
F6A 0.0269(8) 0.0258(8) 0.0295(8) -0.0047(6) 0.0065(6) -0.0070(6)
F7A 0.0301(8) 0.0290(8) 0.0283(8) -0.0034(6) 0.0136(6) 0.0075(6)
F8A 0.0375(9) 0.0426(10) 0.0207(8) -0.0047(7) 0.0052(7) 0.0022(7)
F9A 0.0278(8) 0.0405(9) 0.0298(8) 0.0063(7) 0.0140(7) -0.0003(7)
F10A 0.0197(7) 0.0344(9) 0.0341(9) -0.0003(7) 0.0042(6) -0.0027(6)
F11A 0.0334(9) 0.0326(9) 0.0305(8) 0.0129(7) 0.0088(7) 0.0057(7)
F12A 0.0292(8) 0.0268(8) 0.0407(9) -0.0003(7) 0.0137(7) 0.0102(6)
F13A 0.0263(8) 0.0205(7) 0.0369(9) 0.0018(6) 0.0085(7) -0.0031(6)
F14A 0.0226(7) 0.0275(8) 0.0370(9) 0.0014(6) 0.0151(6) 0.0007(6)
F15A 0.0296(8) 0.0260(8) 0.0235(8) -0.0061(6) 0.0088(6) 0.0003(6)
O1A 0.0179(8) 0.0195(9) 0.0277(9) -0.0001(7) 0.0098(7) -0.0011(6)
C1A 0.0247(12) 0.0162(11) 0.0201(12) 0.0003(9) 0.0113(10) 0.0020(9)
C2A 0.0242(12) 0.0192(12) 0.0234(12) -0.0016(9) 0.0136(10) -0.0012(9)
C3A 0.0251(13) 0.0198(12) 0.0214(12) -0.0002(9) 0.0086(10) 0.0037(10)
C4A 0.0355(14) 0.0164(12) 0.0239(13) 0.0025(9) 0.0167(11) 0.0026(10)
C5A 0.0284(14) 0.0203(12) 0.0338(14) -0.0022(10) 0.0202(11) -0.0031(10)
C6A 0.0220(13) 0.0238(13) 0.0285(13) -0.0029(10) 0.0119(10) 0.0036(10)
C7A 0.0174(11) 0.0188(12) 0.0219(12) 0.0007(9) 0.0081(9) -0.0002(9)
C8A 0.0196(12) 0.0208(12) 0.0239(12) -0.0028(9) 0.0074(10) 0.0021(9)
C9A 0.0252(13) 0.0323(14) 0.0169(12) -0.0002(10) 0.0067(10) -0.0011(10)
C10A 0.0247(13) 0.0272(14) 0.0245(13) 0.0050(10) 0.0061(10) -0.0008(10)
C11A 0.0207(12) 0.0176(12) 0.0309(14) 0.0004(10) 0.0094(10) 0.0019(9)
C12A 0.0185(12) 0.0240(13) 0.0202(12) -0.0028(9) 0.0079(9) -0.0013(9)
F1B 0.0218(7) 0.0267(8) 0.0333(8) 0.0035(6) 0.0095(6) -0.0054(6)
F2B 0.0224(8) 0.0335(9) 0.0324(9) 0.0042(7) 0.0039(6) 0.0014(6)
F3B 0.0319(8) 0.0305(9) 0.0359(9) 0.0140(7) 0.0096(7) 0.0046(7)
F4B 0.0304(8) 0.0237(8) 0.0418(9) 0.0099(7) 0.0138(7) -0.0046(6)
F5B 0.0228(7) 0.0216(8) 0.0333(8) 0.0056(6) 0.0023(6) -0.0057(6)
F6B 0.0364(8) 0.0184(7) 0.0278(8) -0.0075(6) 0.0139(7) -0.0039(6)
F7B 0.0204(7) 0.0294(8) 0.0292(8) -0.0016(6) 0.0125(6) 0.0014(6)
F8B 0.0274(8) 0.0330(9) 0.0234(8) 0.0035(6) 0.0052(6) -0.0032(6)
F9B 0.0367(9) 0.0352(9) 0.0280(8) 0.0008(7) 0.0199(7) -0.0006(7)
F10B 0.0470(10) 0.0271(8) 0.0345(9) 0.0142(7) 0.0217(8) 0.0068(7)
F11B 0.0309(8) 0.0273(8) 0.0454(10) -0.0026(7) 0.0222(7) -0.0088(6)
F12B 0.0431(9) 0.0141(7) 0.0383(9) -0.0029(6) 0.0206(7) -0.0020(6)
F13B 0.0263(8) 0.0224(8) 0.0395(9) 0.0080(6) 0.0164(7) 0.0065(6)
F14B 0.0254(8) 0.0212(8) 0.0329(8) -0.0046(6) 0.0052(6) -0.0059(6)
F15B 0.0405(9) 0.0219(7) 0.0272(8) -0.0011(6) 0.0201(7) 0.0012(6)
O1B 0.0185(8) 0.0177(8) 0.0269(9) -0.0003(7) 0.0077(7) -0.0009(6)
C1B 0.0246(12) 0.0134(11) 0.0220(12) -0.0014(9) 0.0115(10) 0.0010(9)
C2B 0.0218(12) 0.0177(12) 0.0255(13) -0.0017(9) 0.0116(10) -0.0022(9)
C3B 0.0189(12) 0.0221(12) 0.0242(13) -0.0017(9) 0.0063(10) 0.0013(9)
C4B 0.0278(13) 0.0198(12) 0.0241(13) 0.0047(10) 0.0114(10) 0.0062(10)
C5B 0.0280(13) 0.0195(12) 0.0289(13) 0.0031(10) 0.0147(11) -0.0004(10)
C6B 0.0211(12) 0.0196(12) 0.0242(13) -0.0021(9) 0.0076(10) -0.0003(9)
C7B 0.0200(12) 0.0151(11) 0.0200(12) -0.0004(9) 0.0076(9) -0.0009(9)
C8B 0.0207(12) 0.0175(12) 0.0239(12) -0.0049(9) 0.0087(10) -0.0026(9)
C9B 0.0207(12) 0.0267(13) 0.0204(12) 0.0013(10) 0.0100(10) -0.0024(10)
C10B 0.0259(13) 0.0230(13) 0.0296(14) 0.0067(10) 0.0130(11) -0.0005(10)
C11B 0.0257(13) 0.0145(11) 0.0314(14) 0.0005(9) 0.0141(11) -0.0003(9)
C12B 0.0231(12) 0.0176(11) 0.0210(12) -0.0022(9) 0.0118(10) -0.0018(9)

loop_
_atom_type_symbol
_atom_type_description
_atom_type_scat_dispersion_real
_atom_type_scat_dispersion_imag
_atom_type_scat_source
C C 0.0033 0.0016 'International Tables Vol C Tables 4.2.6.8 and 6.1.1.4'
H H 0.0000 0.0000 'International Tables Vol C Tables 4.2.6.8 and 6.1.1.4'
F F 0.0171 0.0103 'International Tables Vol C Tables 4.2.6.8 and 6.1.1.4'
O O 0.0106 0.0060 'International Tables Vol C Tables 4.2.6.8 and 6.1.1.4'

loop_
_geom_angle_atom_site_label_1
_geom_angle_atom_site_label_2
_geom_angle_atom_site_label_3
_geom_angle
C7A O1A H1A 108.7
C2A C1A C6A 114.2(2)
C2A C1A C7A 120.4(2)
C6A C1A C7A 125.4(2)
F1A C2A C3A 113.9(2)
F1A C2A C1A 122.7(2)
C3A C2A C1A 123.4(2)
F2A C3A C4A 120.2(2)
F2A C3A C2A 119.5(2)
C4A C3A C2A 120.3(2)
F3A C4A C3A 120.3(2)
F3A C4A C5A 120.8(2)
C3A C4A C5A 118.9(2)
F4A C5A C4A 120.1(2)
F4A C5A C6A 119.5(2)
C4A C5A C6A 120.4(2)
F5A C6A C5A 114.9(2)
F5A C6A C1A 122.3(2)
C5A C6A C1A 122.8(2)
O1A C7A C8A 106.52(18)
O1A C7A C1A 114.21(19)
C8A C7A C1A 111.30(19)
O1A C7A C12A 101.47(18)
C8A C7A C12A 110.85(19)
C1A C7A C12A 112.00(19)
F6A C8A F7A 107.65(19)
F6A C8A C9A 107.44(19)
F7A C8A C9A 107.9(2)
F6A C8A C7A 112.89(19)
F7A C8A C7A 106.82(18)
C9A C8A C7A 113.9(2)
F8A C9A F9A 107.2(2)
F8A C9A C10A 108.7(2)
F9A C9A C10A 108.9(2)
F8A C9A C8A 108.5(2)
F9A C9A C8A 110.5(2)
C10A C9A C8A 112.9(2)
F11A C10A F10A 108.2(2)
F11A C10A C9A 109.6(2)
F10A C10A C9A 108.3(2)
F11A C10A C11A 108.8(2)
F10A C10A C11A 108.3(2)
C9A C10A C11A 113.5(2)
F13A C11A F12A 107.20(19)
F13A C11A C10A 108.2(2)
F12A C11A C10A 109.0(2)
F13A C11A C12A 111.72(19)
F12A C11A C12A 108.3(2)
C10A C11A C12A 112.3(2)
F14A C12A F15A 107.83(19)
F14A C12A C11A 106.56(19)
F15A C12A C11A 107.73(19)
F14A C12A C7A 112.33(19)
F15A C12A C7A 108.38(18)
C11A C12A C7A 113.78(19)
C7B O1B H1B 103.9
C6B C1B C2B 114.3(2)
C6B C1B C7B 120.4(2)
C2B C1B C7B 125.3(2)
F1B C2B C3B 115.0(2)
F1B C2B C1B 122.1(2)
C3B C2B C1B 122.8(2)
F2B C3B C4B 119.6(2)
F2B C3B C2B 119.7(2)
C4B C3B C2B 120.7(2)
F3B C4B C3B 121.2(2)
F3B C4B C5B 120.5(2)
C3B C4B C5B 118.4(2)
F4B C5B C4B 120.0(2)
F4B C5B C6B 119.5(2)
C4B C5B C6B 120.5(2)
F5B C6B C5B 114.3(2)
F5B C6B C1B 122.5(2)
C5B C6B C1B 123.2(2)
O1B C7B C8B 106.88(19)
O1B C7B C1B 112.74(18)
C8B C7B C1B 111.70(19)
O1B C7B C12B 100.65(18)
C8B C7B C12B 110.57(18)
C1B C7B C12B 113.63(19)
F7B C8B F6B 108.08(18)
F7B C8B C7B 111.24(19)
F6B C8B C7B 107.49(19)
F7B C8B C9B 107.97(19)
F6B C8B C9B 107.70(19)
C7B C8B C9B 114.15(19)
F8B C9B F9B 108.30(19)
F8B C9B C10B 109.0(2)
F9B C9B C10B 108.44(19)
F8B C9B C8B 109.50(19)
F9B C9B C8B 108.76(19)
C10B C9B C8B 112.7(2)
F10B C10B F11B 108.31(19)
F10B C10B C11B 108.8(2)
F11B C10B C11B 108.2(2)
F10B C10B C9B 109.0(2)
F11B C10B C9B 108.4(2)
C11B C10B C9B 113.9(2)
F13B C11B F12B 107.37(19)
F13B C11B C10B 109.2(2)
F12B C11B C10B 108.52(19)
F13B C11B C12B 110.90(19)
F12B C11B C12B 108.2(2)
C10B C11B C12B 112.44(19)
F14B C12B F15B 107.43(19)
F14B C12B C11B 106.15(18)
F15B C12B C11B 107.85(19)
F14B C12B C7B 112.77(19)
F15B C12B C7B 108.41(18)
C11B C12B C7B 113.94(19)

loop_
_geom_bond_atom_site_label_1
_geom_bond_atom_site_label_2
_geom_bond_distance
F1A C2A 1.351(3)
F2A C3A 1.340(3)
F3A C4A 1.339(3)
F4A C5A 1.336(3)
F5A C6A 1.339(3)
F6A C8A 1.341(3)
F7A C8A 1.361(3)
F8A C9A 1.346(3)
F9A C9A 1.353(3)
F10A C10A 1.350(3)
F11A C10A 1.347(3)
F12A C11A 1.351(3)
F13A C11A 1.348(3)
F14A C12A 1.343(3)
F15A C12A 1.351(3)
O1A C7A 1.400(3)
O1A H1A 0.7979
C1A C2A 1.397(3)
C1A C6A 1.405(3)
C1A C7A 1.556(3)
C2A C3A 1.384(3)
C3A C4A 1.368(3)
C4A C5A 1.374(4)
C5A C6A 1.386(4)
C7A C8A 1.555(3)
C7A C12A 1.557(3)
C8A C9A 1.549(3)
C9A C10A 1.534(4)
C10A C11A 1.544(4)
C11A C12A 1.553(3)
F1B C2B 1.339(3)
F2B C3B 1.337(3)
F3B C4B 1.329(3)
F4B C5B 1.344(3)
F5B C6B 1.354(3)
F6B C8B 1.355(3)
F7B C8B 1.347(3)
F8B C9B 1.344(3)
F9B C9B 1.346(3)
F10B C10B 1.348(3)
F11B C10B 1.349(3)
F12B C11B 1.350(3)
F13B C11B 1.345(3)
F14B C12B 1.342(3)
F15B C12B 1.351(3)
O1B C7B 1.417(3)
O1B H1B 0.7326
C1B C6B 1.401(3)
C1B C2B 1.403(3)
C1B C7B 1.552(3)
C2B C3B 1.385(3)
C3B C4B 1.375(3)
C4B C5B 1.379(4)
C5B C6B 1.382(3)
C7B C8B 1.550(3)
C7B C12B 1.555(3)
C8B C9B 1.557(3)
C9B C10B 1.540(4)
C10B C11B 1.539(4)
C11B C12B 1.552(3)
